data_1508156
loop_
_publ_author_name
'Zhang, Dongdi'
'Zhang, Chao'
'Chen, Huanni'
'Ma, Pengtao'
'Wang, Jingping'
'Niu, Jingyang'

_publ_section_title
;
 Syntheses, structures and properties of dimeric rare earth derivatives
 based on monovacant Keggin-type polyoxotungstates
;
_journal_name_full
;
Inorganica Chimica Acta
;
_journal_page_first 218
_journal_page_last 223
_journal_paper_doi 10.1016/j.ica.2012.04.030
_journal_volume 391
_journal_year 2012
_chemical_formula_sum 'C44 H146 Dy2 N10 O92 P2 W22'
_chemical_formula_weight 6719.35
_space_group_IT_number 14
_symmetry_cell_setting monoclinic
_symmetry_space_group_name_Hall '-P 2ybc'
_symmetry_space_group_name_H-M 'P 1 21/c 1'
_atom_sites_solution_hydrogens geom
_atom_sites_solution_primary direct
_atom_sites_solution_secondary difmap
_cell_angle_alpha 90.00
_cell_angle_beta 115.1730(10)
_cell_angle_gamma 90.00
_cell_formula_units_Z 2
_cell_length_a 25.113(2)
_cell_length_b 12.7316(12)
_cell_length_c 22.360(2)
_cell_measurement_reflns_used 8254
_cell_measurement_temperature 296(2)
_cell_measurement_theta_max 27.52
_cell_measurement_theta_min 2.30
_cell_volume 6470.2(10)
_computing_cell_refinement 'Bruker SMART'
_computing_data_collection 'Bruker SMART'
_computing_data_reduction 'Bruker SAINT'
_computing_molecular_graphics 'Bruker SHELXTL'
_computing_publication_material 'Bruker SHELXTL'
_computing_structure_refinement 'SHELXL-97 (Sheldrick, 1997)'
_computing_structure_solution 'SHELXS-97 (Sheldrick, 1990)'
_diffrn_ambient_temperature 296(2)
_diffrn_measured_fraction_theta_full 0.997
_diffrn_measured_fraction_theta_max 0.997
_diffrn_measurement_device_type 'CCD area detector'
_diffrn_measurement_method 'phi and omega scans'
_diffrn_radiation_monochromator graphite
_diffrn_radiation_source 'fine-focus sealed tube'
_diffrn_radiation_type MoK\a
_diffrn_radiation_wavelength 0.71073
_diffrn_reflns_av_R_equivalents 0.0605
_diffrn_reflns_av_sigmaI/netI 0.0692
_diffrn_reflns_limit_h_max 17
_diffrn_reflns_limit_h_min -29
_diffrn_reflns_limit_k_max 15
_diffrn_reflns_limit_k_min -15
_diffrn_reflns_limit_l_max 26
_diffrn_reflns_limit_l_min -22
_diffrn_reflns_number 32810
_diffrn_reflns_theta_full 25.00
_diffrn_reflns_theta_max 25.00
_diffrn_reflns_theta_min 2.01
_exptl_absorpt_coefficient_mu 20.729
_exptl_absorpt_correction_T_max 0.2570
_exptl_absorpt_correction_T_min 0.2089
_exptl_absorpt_correction_type multi-scan
_exptl_absorpt_process_details SADABS
_exptl_crystal_colour light-yellow
_exptl_crystal_density_diffrn 3.449
_exptl_crystal_density_method 'not measured'
_exptl_crystal_description prism
_exptl_crystal_F_000 6012
_exptl_crystal_size_max 0.11
_exptl_crystal_size_mid 0.11
_exptl_crystal_size_min 0.09
_refine_diff_density_max 1.780
_refine_diff_density_min -3.364
_refine_diff_density_rms 0.347
_refine_ls_extinction_method none
_refine_ls_goodness_of_fit_ref 1.037
_refine_ls_hydrogen_treatment constr
_refine_ls_matrix_type full
_refine_ls_number_parameters 748
_refine_ls_number_reflns 11370
_refine_ls_number_restraints 10
_refine_ls_restrained_S_all 1.037
_refine_ls_R_factor_all 0.0669
_refine_ls_R_factor_gt 0.0461
_refine_ls_shift/su_max 0.001
_refine_ls_shift/su_mean 0.000
_refine_ls_structure_factor_coef Fsqd
_refine_ls_weighting_details 'calc w=1/[\s^2^(Fo^2^)+(0.0492P)^2^+0.0000P] where P=(Fo^2^+2Fc^2^)/3'
_refine_ls_weighting_scheme calc
_refine_ls_wR_factor_gt 0.1030
_refine_ls_wR_factor_ref 0.1112
_reflns_number_gt 8565
_reflns_number_total 11370
_reflns_threshold_expression >2sigma(I)
_cod_data_source_file 1.cif
_cod_data_source_block njy1
_cod_depositor_comments
;
The following automatic conversions were performed:

'_exptl_absorpt_correction_type' value 'Multi-scan' changed to
'multi-scan' according to the built-in table from CIF Core dictionary
named 'cif_core.dic' version 2.4.1 from 2010-06-29.

Automatic conversion script
Id: cif_fix_values 1715 2011-07-08 13:25:40Z adriana 
;
_cod_original_cell_volume 6470.2(11)
_cod_original_sg_symbol_H-M 'P 21/c'
_cod_database_code 1508156

loop_
_symmetry_equiv_pos_as_xyz
'x, y, z'
'-x, y+1/2, -z+1/2'
'-x, -y, -z'
'x, -y-1/2, z-1/2'

loop_
_atom_site_label
_atom_site_type_symbol
_atom_site_fract_x
_atom_site_fract_y
_atom_site_fract_z
_atom_site_U_iso_or_equiv
_atom_site_adp_type
_atom_site_occupancy
_atom_site_symmetry_multiplicity
_atom_site_calc_flag
_atom_site_refinement_flags
W1 W -0.396472(19) 1.02914(4) -0.07151(2) 0.02498(13) Uani 1 1 d .
W2 W -0.339757(19) 0.78223(4) -0.06624(2) 0.02389(12) Uani 1 1 d .
W3 W -0.313777(19) 0.91169(4) 0.07748(2) 0.02468(12) Uani 1 1 d .
W4 W -0.150138(18) 0.87795(4) 0.13130(2) 0.01965(11) Uani 1 1 d .
W5 W -0.216534(19) 1.14210(4) 0.12602(2) 0.02357(12) Uani 1 1 d .
W6 W -0.176047(18) 0.75084(4) -0.00985(2) 0.01930(11) Uani 1 1 d .
W7 W -0.270380(19) 0.87679(4) -0.17153(2) 0.02232(12) Uani 1 1 d .
W8 W -0.326527(19) 1.12291(4) -0.17868(2) 0.02349(12) Uani 1 1 d .
W9 W -0.297177(19) 1.26162(4) -0.02156(3) 0.02430(12) Uani 1 1 d .
W10 W -0.175443(18) 1.08822(4) -0.12315(2) 0.02010(11) Uani 1 1 d .
W11 W -0.146150(18) 1.22237(4) 0.03118(2) 0.02045(12) Uani 1 1 d .
Dy1 Dy -0.05501(2) 0.95821(4) 0.04200(3) 0.01894(13) Uani 1 1 d .
P1 P -0.24196(11) 0.9992(2) -0.01955(13) 0.0148(7) Uani 1 1 d .
O1 O -0.4692(3) 1.0680(6) -0.1039(4) 0.036(2) Uani 1 1 d .
O2 O -0.3790(3) 0.6694(6) -0.0964(4) 0.039(2) Uani 1 1 d .
O3 O -0.3373(4) 0.8773(7) 0.1356(4) 0.038(2) Uani 1 1 d .
O4 O -0.1243(3) 0.8293(7) 0.2098(4) 0.035(2) Uani 1 1 d .
O5 O -0.2036(3) 1.1839(6) 0.2043(4) 0.034(2) Uani 1 1 d .
O6 O -0.1667(3) 0.6193(6) -0.0212(4) 0.028(2) Uani 1 1 d .
O7 O -0.2853(3) 0.7947(6) -0.2365(4) 0.034(2) Uani 1 1 d .
O8 O -0.3759(3) 1.1890(7) -0.2458(4) 0.038(2) Uani 1 1 d .
O9 O -0.3364(3) 1.3759(6) -0.0348(4) 0.038(3) Uani 1 1 d .
O10 O -0.1374(3) 1.1384(7) -0.1640(4) 0.035(2) Uani 1 1 d .
O11 O -0.0983(3) 1.3243(6) 0.0467(4) 0.039(2) Uani 1 1 d .
O12 O -0.1010(3) 1.1114(6) 0.0534(4) 0.026(2) Uani 1 1 d .
O13 O -0.1067(3) 0.8005(6) 0.0049(4) 0.024(2) Uani 1 1 d .
O14 O -0.3845(3) 0.9863(6) 0.0149(4) 0.029(2) Uani 1 1 d .
O15 O -0.2115(3) 0.9650(6) -0.1770(4) 0.0233(19) Uani 1 1 d .
O16 O -0.2556(3) 1.1522(6) -0.1807(4) 0.025(2) Uani 1 1 d .
O17 O -0.0849(3) 0.9099(6) 0.1245(4) 0.025(2) Uani 1 1 d .
O18 O -0.3261(3) 0.8307(6) -0.1395(4) 0.023(2) Uani 1 1 d .
O19 O -0.1700(3) 1.1962(6) -0.0615(4) 0.027(2) Uani 1 1 d .
O20 O -0.3252(3) 0.9886(6) -0.2149(4) 0.026(2) Uani 1 1 d .
O21 O -0.3768(3) 1.0594(6) -0.1420(4) 0.026(2) Uani 1 1 d .
O22 O -0.3568(3) 1.1558(6) -0.0337(4) 0.030(2) Uani 1 1 d .
O23 O -0.2388(3) 0.8619(6) 0.1083(4) 0.0232(19) Uani 1 1 d .
O24 O -0.1231(3) 1.0100(6) -0.0610(4) 0.025(2) Uani 1 1 d .
O25 O -0.1914(3) 0.9234(5) 0.0174(4) 0.0179(18) Uani 1 1 d .
O26 O -0.3437(3) 0.7938(6) 0.0185(4) 0.029(2) Uani 1 1 d .
O27 O -0.2239(3) 1.3075(6) -0.0047(4) 0.025(2) Uani 1 1 d .
O28 O -0.3101(3) 1.2247(6) -0.1095(4) 0.025(2) Uani 1 1 d .
O29 O -0.2625(3) 0.7407(6) -0.0267(4) 0.028(2) Uani 1 1 d .
O30 O -0.2733(3) 1.2423(6) 0.0718(4) 0.027(2) Uani 1 1 d .
O31 O -0.4036(3) 0.8846(6) -0.0959(4) 0.026(2) Uani 1 1 d .
O32 O -0.2129(3) 0.8015(6) -0.0993(4) 0.0232(19) Uani 1 1 d .
O33 O -0.1624(3) 0.7503(5) 0.0811(4) 0.0197(18) Uani 1 1 d .
O34 O -0.2812(3) 1.0485(6) 0.1067(4) 0.027(2) Uani 1 1 d .
O35 O -0.1585(3) 1.2208(6) 0.1112(4) 0.022(2) Uani 1 1 d .
O36 O -0.1687(3) 1.0213(6) 0.1438(4) 0.0222(19) Uani 1 1 d .
O37 O -0.3002(3) 0.9536(6) -0.0207(4) 0.0198(19) Uani 1 1 d .
O38 O -0.2310(3) 1.1069(5) 0.0141(3) 0.0170(18) Uani 1 1 d .
O39 O -0.2509(3) 1.0150(5) -0.0904(3) 0.0178(19) Uani 1 1 d .
O40 O -0.0154(3) 0.9093(6) -0.0370(4) 0.024(2) Uani 1 1 d .
O41 O 0.0235(3) 1.0467(7) 0.1354(4) 0.033(2) Uani 1 1 d .
N1 N 0.0077(5) 0.5671(12) 0.1974(7) 0.069(4) Uani 1 1 d .
N2 N -0.5450(4) 0.7781(10) -0.0739(6) 0.053(4) Uani 1 1 d .
N3 N 0.2528(4) 0.5186(8) 0.1852(5) 0.037(3) Uani 1 1 d .
N4 N -0.2250(5) 0.5286(8) 0.1484(5) 0.042(3) Uani 1 1 d .
N5 N -0.4921(4) 0.3800(7) -0.2002(5) 0.075 Uiso 1 1 d D
C1 C 0.0816(5) 1.1913(9) 0.1291(7) 0.041(4) Uani 1 1 d .
H1A H 0.1181 1.1721 0.1279 0.062 Uiso 1 1 calc R
H1B H 0.0878 1.2010 0.1742 0.062 Uiso 1 1 calc R
H1C H 0.0674 1.2556 0.1051 0.062 Uiso 1 1 calc R
C2 C 0.0374(4) 1.1062(9) 0.0983(6) 0.022(3) Uani 1 1 d .
C3 C -0.0105(8) 0.4684(18) 0.2174(12) 0.155(12) Uani 1 1 d .
H3A H 0.0226 0.4375 0.2533 0.233 Uiso 1 1 calc R
H3B H -0.0250 0.4207 0.1807 0.233 Uiso 1 1 calc R
H3C H -0.0411 0.4826 0.2313 0.233 Uiso 1 1 calc R
C4 C 0.0615(8) 0.564(2) 0.1873(12) 0.179(13) Uani 1 1 d .
H4A H 0.0926 0.5326 0.2250 0.269 Uiso 1 1 calc R
H4B H 0.0726 0.6345 0.1818 0.269 Uiso 1 1 calc R
H4C H 0.0548 0.5238 0.1485 0.269 Uiso 1 1 calc R
C5 C -0.0417(8) 0.6204(14) 0.1431(9) 0.089(6) Uani 1 1 d U
H5A H -0.0281 0.6852 0.1326 0.134 Uiso 1 1 calc R
H5B H -0.0724 0.6347 0.1567 0.134 Uiso 1 1 calc R
H5C H -0.0566 0.5759 0.1048 0.134 Uiso 1 1 calc R
C6 C 0.0237(12) 0.626(2) 0.2568(14) 0.173(13) Uiso 1 1 d .
H6A H 0.0569 0.5930 0.2916 0.260 Uiso 1 1 calc R
H6B H -0.0088 0.6274 0.2686 0.260 Uiso 1 1 calc R
H6C H 0.0339 0.6960 0.2502 0.260 Uiso 1 1 calc R
C7 C -0.5172(6) 0.7035(13) -0.1015(8) 0.076(6) Uani 1 1 d .
H7A H -0.5457 0.6793 -0.1437 0.114 Uiso 1 1 calc R
H7B H -0.5023 0.6447 -0.0721 0.114 Uiso 1 1 calc R
H7C H -0.4853 0.7374 -0.1069 0.114 Uiso 1 1 calc R
C8 C -0.5045(8) 0.8170(19) -0.0105(9) 0.119(9) Uani 1 1 d .
H8A H -0.4931 0.7608 0.0211 0.178 Uiso 1 1 calc R
H8B H -0.5231 0.8715 0.0035 0.178 Uiso 1 1 calc R
H8C H -0.4703 0.8448 -0.0137 0.178 Uiso 1 1 calc R
C9 C -0.5998(8) 0.7401(18) -0.0774(11) 0.129(9) Uani 1 1 d .
H9A H -0.6233 0.7143 -0.1211 0.193 Uiso 1 1 calc R
H9B H -0.6202 0.7961 -0.0673 0.193 Uiso 1 1 calc R
H9C H -0.5926 0.6842 -0.0461 0.193 Uiso 1 1 calc R
C10 C -0.5602(9) 0.8775(17) -0.1169(13) 0.134(11) Uani 1 1 d .
H10A H -0.5867 0.8598 -0.1614 0.201 Uiso 1 1 calc R
H10B H -0.5248 0.9070 -0.1164 0.201 Uiso 1 1 calc R
H10C H -0.5785 0.9279 -0.0997 0.201 Uiso 1 1 calc R
C11 C 0.2119(6) 0.5962(11) 0.1392(8) 0.063(6) Uani 1 1 d .
H11A H 0.1908 0.6314 0.1605 0.095 Uiso 1 1 calc R
H11B H 0.1846 0.5609 0.1004 0.095 Uiso 1 1 calc R
H11C H 0.2339 0.6468 0.1270 0.095 Uiso 1 1 calc R
C12 C 0.2958(6) 0.5751(12) 0.2421(7) 0.055(5) Uani 1 1 d .
H12A H 0.2761 0.6093 0.2653 0.083 Uiso 1 1 calc R
H12B H 0.3153 0.6267 0.2273 0.083 Uiso 1 1 calc R
H12C H 0.3242 0.5265 0.2712 0.083 Uiso 1 1 calc R
C13 C 0.2838(7) 0.4620(13) 0.1508(9) 0.078(6) Uani 1 1 d .
H13A H 0.3046 0.5118 0.1363 0.116 Uiso 1 1 calc R
H13B H 0.2555 0.4253 0.1132 0.116 Uiso 1 1 calc R
H13C H 0.3112 0.4127 0.1806 0.116 Uiso 1 1 calc R
C14 C 0.2193(6) 0.4412(11) 0.2075(9) 0.069(6) Uani 1 1 d .
H14A H 0.1996 0.4781 0.2298 0.104 Uiso 1 1 calc R
H14B H 0.2462 0.3912 0.2372 0.104 Uiso 1 1 calc R
H14C H 0.1908 0.4052 0.1698 0.104 Uiso 1 1 calc R
C15 C -0.1824(8) 0.5897(16) 0.2004(9) 0.119(7) Uani 1 1 d .
H15A H -0.1521 0.5444 0.2300 0.179 Uiso 1 1 calc R
H15B H -0.2011 0.6254 0.2241 0.179 Uiso 1 1 calc R
H15C H -0.1653 0.6404 0.1819 0.179 Uiso 1 1 calc R
C16 C -0.2552(7) 0.4495(11) 0.1685(7) 0.076(5) Uani 1 1 d .
H16A H -0.2278 0.3963 0.1937 0.114 Uiso 1 1 calc R
H16B H -0.2857 0.4183 0.1301 0.114 Uiso 1 1 calc R
H16C H -0.2724 0.4813 0.1952 0.114 Uiso 1 1 calc R
C17 C -0.2684(10) 0.6053(19) 0.1080(13) 0.180(15) Uani 1 1 d .
H17A H -0.2498 0.6566 0.0918 0.270 Uiso 1 1 calc R
H17B H -0.2853 0.6394 0.1342 0.270 Uiso 1 1 calc R
H17C H -0.2989 0.5703 0.0714 0.270 Uiso 1 1 calc R
C18 C -0.2009(11) 0.4878(19) 0.1035(13) 0.143(10) Uiso 1 1 d .
H18A H -0.1728 0.4334 0.1253 0.215 Uiso 1 1 calc R
H18B H -0.1819 0.5437 0.0911 0.215 Uiso 1 1 calc R
H18C H -0.2322 0.4596 0.0646 0.215 Uiso 1 1 calc R
C19 C -0.5513(5) 0.4263(17) -0.2210(12) 0.133 Uiso 1 1 d D
H19A H -0.5780 0.3735 -0.2196 0.200 Uiso 1 1 calc R
H19B H -0.5649 0.4528 -0.2653 0.200 Uiso 1 1 calc R
H19C H -0.5495 0.4827 -0.1917 0.200 Uiso 1 1 calc R
C20 C -0.4708(9) 0.3207(13) -0.1364(7) 0.110 Uiso 1 1 d D
H20A H -0.4998 0.2698 -0.1387 0.165 Uiso 1 1 calc R
H20B H -0.4642 0.3687 -0.1009 0.165 Uiso 1 1 calc R
H20C H -0.4346 0.2855 -0.1288 0.165 Uiso 1 1 calc R
C21 C -0.5148(9) 0.2827(11) -0.2417(9) 0.128 Uiso 1 1 d D
H21A H -0.5419 0.2470 -0.2287 0.192 Uiso 1 1 calc R
H21B H -0.4824 0.2369 -0.2353 0.192 Uiso 1 1 calc R
H21C H -0.5344 0.3020 -0.2875 0.192 Uiso 1 1 calc R
C22 C -0.4422(8) 0.445(2) -0.200(2) 0.40(3) Uiso 1 1 d D
H22A H -0.4381 0.5072 -0.1740 0.600 Uiso 1 1 calc R
H22B H -0.4500 0.4645 -0.2443 0.600 Uiso 1 1 calc R
H22C H -0.4064 0.4050 -0.1810 0.600 Uiso 1 1 calc R
O1W O 0.0188(3) 0.8268(6) 0.0957(4) 0.033(2) Uani 1 1 d .
O2W O -0.0302(4) 0.1586(7) 0.4745(5) 0.049(3) Uani 1 1 d .
O3W O 0.0742(4) 0.0526(8) 0.5497(5) 0.060(3) Uani 1 1 d .
O4W O -0.4107(8) 0.5236(14) -0.0152(14) 0.080(9) Uani 0.50 1 d P
O5W O -0.5864(7) 1.1137(16) -0.1972(10) 0.054(6) Uani 0.50 1 d P
O6W O -0.1004(16) 0.352(3) 0.226(2) 0.195(19) Uani 0.50 1 d P
O7W O -0.3919(12) 0.654(2) 0.1134(15) 0.109 Uiso 0.50 1 d P

loop_
_atom_site_aniso_label
_atom_site_aniso_U_11
_atom_site_aniso_U_22
_atom_site_aniso_U_33
_atom_site_aniso_U_23
_atom_site_aniso_U_13
_atom_site_aniso_U_12
W1 0.0082(2) 0.0297(3) 0.0318(3) -0.0040(2) 0.00345(18) -0.00027(19)
W2 0.0123(2) 0.0251(3) 0.0296(3) -0.0042(2) 0.00437(18) -0.00536(19)
W3 0.0154(2) 0.0322(3) 0.0275(3) -0.0016(2) 0.01010(18) -0.0035(2)
W4 0.0133(2) 0.0238(3) 0.0179(2) 0.0021(2) 0.00292(17) -0.00163(19)
W5 0.0205(2) 0.0266(3) 0.0223(2) -0.0062(2) 0.00779(18) -0.0015(2)
W6 0.0125(2) 0.0176(2) 0.0238(2) -0.0005(2) 0.00382(17) 0.00018(18)
W7 0.0183(2) 0.0249(3) 0.0182(2) -0.0037(2) 0.00246(18) -0.0003(2)
W8 0.0135(2) 0.0270(3) 0.0208(2) 0.0029(2) -0.00154(18) 0.00280(19)
W9 0.0153(2) 0.0219(3) 0.0307(3) -0.0036(2) 0.00497(19) 0.00300(19)
W10 0.0133(2) 0.0250(3) 0.0179(2) 0.0027(2) 0.00273(17) 0.00132(19)
W11 0.0131(2) 0.0205(2) 0.0238(2) -0.0027(2) 0.00402(18) -0.00178(18)
Dy1 0.0109(2) 0.0230(3) 0.0195(3) 0.0017(2) 0.00316(19) -0.0002(2)
P1 0.0075(12) 0.0188(15) 0.0143(14) -0.0035(12) 0.0009(10) -0.0013(11)
O1 0.012(4) 0.039(5) 0.043(5) -0.004(4) 0.000(4) -0.005(4)
O2 0.023(4) 0.033(5) 0.056(6) -0.012(4) 0.014(4) -0.013(4)
O3 0.043(5) 0.048(6) 0.029(5) -0.008(4) 0.021(4) -0.013(4)
O4 0.038(5) 0.045(5) 0.017(4) 0.007(4) 0.008(3) -0.009(4)
O5 0.039(5) 0.035(5) 0.028(5) -0.009(4) 0.015(4) -0.002(4)
O6 0.022(4) 0.021(4) 0.033(5) 0.005(4) 0.004(3) 0.002(3)
O7 0.037(5) 0.031(5) 0.020(4) -0.014(4) 0.000(4) 0.001(4)
O8 0.020(4) 0.052(6) 0.036(5) 0.012(4) 0.006(4) 0.012(4)
O9 0.032(5) 0.026(5) 0.051(6) -0.004(4) 0.012(4) 0.005(4)
O10 0.022(4) 0.051(6) 0.028(5) -0.001(4) 0.008(3) 0.000(4)
O11 0.034(5) 0.029(5) 0.050(6) -0.011(4) 0.014(4) -0.014(4)
O12 0.023(4) 0.026(4) 0.025(4) -0.001(4) 0.008(3) -0.002(3)
O13 0.012(3) 0.025(4) 0.035(5) 0.004(4) 0.009(3) 0.002(3)
O14 0.014(4) 0.035(5) 0.032(5) -0.011(4) 0.005(3) -0.010(3)
O15 0.023(4) 0.029(4) 0.019(4) 0.002(3) 0.010(3) 0.001(3)
O16 0.011(4) 0.025(4) 0.029(5) 0.004(4) -0.001(3) 0.003(3)
O17 0.016(4) 0.031(5) 0.025(4) -0.005(4) 0.004(3) 0.000(3)
O18 0.010(4) 0.031(5) 0.019(4) 0.001(4) -0.002(3) 0.005(3)
O19 0.021(4) 0.030(5) 0.026(4) 0.005(4) 0.005(3) 0.006(3)
O20 0.011(4) 0.033(5) 0.022(4) 0.005(4) -0.004(3) 0.005(3)
O21 0.021(4) 0.030(5) 0.023(4) -0.003(4) 0.006(3) -0.001(3)
O22 0.028(4) 0.020(4) 0.031(5) 0.000(4) 0.003(4) 0.002(4)
O23 0.017(4) 0.028(4) 0.027(4) -0.001(4) 0.012(3) -0.003(3)
O24 0.016(4) 0.036(5) 0.018(4) -0.005(4) 0.002(3) 0.004(3)
O25 0.016(3) 0.011(4) 0.028(4) 0.000(3) 0.011(3) 0.002(3)
O26 0.012(4) 0.031(5) 0.048(5) -0.001(4) 0.015(3) -0.004(3)
O27 0.018(4) 0.021(4) 0.031(5) -0.008(4) 0.005(3) -0.002(3)
O28 0.026(4) 0.018(4) 0.025(4) -0.002(4) 0.004(3) 0.003(3)
O29 0.028(4) 0.028(5) 0.031(5) -0.004(4) 0.017(3) -0.006(4)
O30 0.023(4) 0.028(5) 0.032(5) -0.007(4) 0.014(3) 0.001(3)
O31 0.015(4) 0.024(4) 0.035(5) -0.007(4) 0.007(3) -0.007(3)
O32 0.025(4) 0.025(4) 0.025(4) 0.000(3) 0.016(3) 0.001(3)
O33 0.018(4) 0.016(4) 0.027(4) 0.002(3) 0.011(3) -0.001(3)
O34 0.030(4) 0.020(4) 0.036(5) -0.008(4) 0.018(3) -0.006(3)
O35 0.006(3) 0.023(4) 0.033(5) -0.009(4) 0.004(3) -0.006(3)
O36 0.015(4) 0.023(4) 0.028(4) -0.003(3) 0.009(3) -0.002(3)
O37 0.011(3) 0.027(4) 0.020(4) -0.005(3) 0.004(3) 0.004(3)
O38 0.006(3) 0.022(4) 0.019(4) -0.005(3) 0.001(3) 0.000(3)
O39 0.009(3) 0.020(4) 0.015(4) 0.003(3) -0.004(3) 0.001(3)
O40 0.019(4) 0.023(4) 0.029(4) -0.001(4) 0.010(3) 0.001(3)
O41 0.012(4) 0.045(5) 0.031(5) 0.004(4) -0.001(3) 0.004(4)
N1 0.041(7) 0.107(11) 0.061(9) 0.024(8) 0.023(6) 0.041(7)
N2 0.021(5) 0.084(9) 0.058(8) -0.025(7) 0.021(5) -0.003(6)
N3 0.031(6) 0.032(6) 0.044(7) -0.003(5) 0.011(5) -0.006(5)
N4 0.068(7) 0.035(6) 0.034(6) -0.008(5) 0.032(5) -0.029(5)
C1 0.044(7) 0.022(7) 0.059(9) -0.006(7) 0.023(6) -0.013(6)
C2 0.011(5) 0.021(6) 0.021(6) -0.003(5) -0.004(5) -0.006(5)
C3 0.061(14) 0.21(2) 0.14(2) 0.129(19) -0.007(13) -0.006(15)
C4 0.099(12) 0.33(3) 0.14(2) 0.05(2) 0.075(13) 0.137(18)
C5 0.083(8) 0.089(8) 0.086(8) 0.027(7) 0.026(6) 0.001(7)
C7 0.041(9) 0.106(14) 0.062(11) -0.035(10) 0.005(8) 0.031(9)
C8 0.080(14) 0.19(2) 0.074(14) -0.059(15) 0.023(11) -0.046(15)
C9 0.103(11) 0.19(2) 0.151(16) -0.067(16) 0.108(11) -0.038(14)
C10 0.106(17) 0.100(18) 0.20(3) 0.029(18) 0.067(17) -0.011(14)
C11 0.052(10) 0.044(9) 0.057(11) 0.011(8) -0.013(8) -0.016(8)
C12 0.055(9) 0.064(10) 0.023(8) -0.023(8) -0.005(7) -0.007(8)
C13 0.071(11) 0.062(11) 0.091(14) -0.037(10) 0.027(10) -0.009(9)
C14 0.039(8) 0.042(9) 0.121(14) 0.041(9) 0.028(8) -0.005(7)
C15 0.135(13) 0.159(17) 0.090(13) -0.086(12) 0.072(10) -0.123(12)
C16 0.150(13) 0.045(9) 0.047(9) -0.015(7) 0.057(9) -0.058(9)
C17 0.11(2) 0.15(2) 0.16(2) 0.111(19) -0.048(17) -0.013(17)
O1W 0.019(4) 0.036(5) 0.035(5) 0.013(4) 0.005(3) 0.017(4)
O2W 0.052(5) 0.034(5) 0.062(7) -0.010(5) 0.026(5) -0.007(4)
O3W 0.048(6) 0.057(7) 0.077(7) 0.007(6) 0.030(5) -0.009(5)
O4W 0.032(11) 0.020(10) 0.16(2) 0.015(12) 0.017(13) 0.019(9)
O5W 0.035(10) 0.074(14) 0.054(12) -0.015(11) 0.021(9) -0.021(10)
O6W 0.13(3) 0.26(5) 0.18(4) -0.11(3) 0.06(3) -0.02(3)

loop_
_atom_type_symbol
_atom_type_description
_atom_type_scat_dispersion_real
_atom_type_scat_dispersion_imag
_atom_type_scat_source
C C 0.0033 0.0016 'International Tables Vol C Tables 4.2.6.8 and 6.1.1.4'
H H 0.0000 0.0000 'International Tables Vol C Tables 4.2.6.8 and 6.1.1.4'
N N 0.0061 0.0033 'International Tables Vol C Tables 4.2.6.8 and 6.1.1.4'
O O 0.0106 0.0060 'International Tables Vol C Tables 4.2.6.8 and 6.1.1.4'
P P 0.1023 0.0942 'International Tables Vol C Tables 4.2.6.8 and 6.1.1.4'
Dy Dy -0.1892 4.4098 'International Tables Vol C Tables 4.2.6.8 and 6.1.1.4'
W W -0.8490 6.8722 'International Tables Vol C Tables 4.2.6.8 and 6.1.1.4'

loop_
_geom_angle_atom_site_label_1
_geom_angle_atom_site_label_2
_geom_angle_atom_site_label_3
_geom_angle
_geom_angle_site_symmetry_1
_geom_angle_site_symmetry_3
O1 W1 O21 101.4(4) . .
O1 W1 O22 101.8(3) . .
O21 W1 O22 85.6(4) . .
O1 W1 O14 101.0(4) . .
O21 W1 O14 157.5(3) . .
O22 W1 O14 88.0(3) . .
O1 W1 O31 101.7(3) . .
O21 W1 O31 89.1(3) . .
O22 W1 O31 156.5(3) . .
O14 W1 O31 88.2(3) . .
O1 W1 O37 171.8(3) . .
O21 W1 O37 84.7(3) . .
O22 W1 O37 84.1(3) . .
O14 W1 O37 73.2(3) . .
O31 W1 O37 72.6(3) . .
O2 W2 O29 105.2(4) . .
O2 W2 O18 102.5(4) . .
O29 W2 O18 88.1(3) . .
O2 W2 O26 100.9(4) . .
O29 W2 O26 91.9(3) . .
O18 W2 O26 155.8(3) . .
O2 W2 O31 100.1(3) . .
O29 W2 O31 154.7(3) . .
O18 W2 O31 85.1(3) . .
O26 W2 O31 84.5(3) . .
O2 W2 O37 169.2(3) . .
O29 W2 O37 84.1(3) . .
O18 W2 O37 83.1(3) . .
O26 W2 O37 72.9(3) . .
O31 W2 O37 70.9(3) . .
O3 W3 O23 105.1(4) . .
O3 W3 O34 102.1(4) . .
O23 W3 O34 88.0(3) . .
O3 W3 O26 99.3(4) . .
O23 W3 O26 91.6(3) . .
O34 W3 O26 157.9(4) . .
O3 W3 O14 99.5(4) . .
O23 W3 O14 155.4(3) . .
O34 W3 O14 86.0(3) . .
O26 W3 O14 85.3(3) . .
O3 W3 O37 168.6(3) . .
O23 W3 O37 84.2(3) . .
O34 W3 O37 84.5(3) . .
O26 W3 O37 73.5(3) . .
O14 W3 O37 71.5(3) . .
O4 W4 O17 102.3(4) . .
O4 W4 O33 100.9(4) . .
O17 W4 O33 94.0(3) . .
O4 W4 O36 101.7(4) . .
O17 W4 O36 94.9(3) . .
O33 W4 O36 153.3(3) . .
O4 W4 O23 96.7(3) . .
O17 W4 O23 161.0(3) . .
O33 W4 O23 83.3(3) . .
O36 W4 O23 80.1(3) . .
O4 W4 O25 172.5(3) . .
O17 W4 O25 81.3(3) . .
O33 W4 O25 72.1(3) . .
O36 W4 O25 84.5(3) . .
O23 W4 O25 80.0(3) . .
O5 W5 O36 102.1(4) . .
O5 W5 O35 100.7(4) . .
O36 W5 O35 90.0(3) . .
O5 W5 O34 101.4(4) . .
O36 W5 O34 86.7(3) . .
O35 W5 O34 157.9(3) . .
O5 W5 O30 101.9(4) . .
O36 W5 O30 155.9(3) . .
O35 W5 O30 87.6(3) . .
O34 W5 O30 86.6(3) . .
O5 W5 O38 172.4(3) . .
O36 W5 O38 82.5(3) . .
O35 W5 O38 73.0(3) . .
O34 W5 O38 84.9(3) . .
O30 W5 O38 74.0(3) . .
O6 W6 O13 101.1(4) . .
O6 W6 O33 100.3(3) . .
O13 W6 O33 95.0(3) . .
O6 W6 O32 102.0(3) . .
O13 W6 O32 94.4(3) . .
O33 W6 O32 153.6(3) . .
O6 W6 O29 96.4(3) . .
O13 W6 O29 162.4(3) . .
O33 W6 O29 83.7(3) . .
O32 W6 O29 80.0(3) . .
O6 W6 O25 172.5(3) . .
O13 W6 O25 82.7(3) . .
O33 W6 O25 72.8(3) . .
O32 W6 O25 84.0(3) . .
O29 W6 O25 80.1(3) . .
O7 W7 O15 101.7(4) . .
O7 W7 O32 103.2(3) . .
O15 W7 O32 91.3(3) . .
O7 W7 O18 101.6(4) . .
O15 W7 O18 156.5(3) . .
O32 W7 O18 86.5(3) . .
O7 W7 O20 100.0(3) . .
O15 W7 O20 86.5(3) . .
O32 W7 O20 156.7(3) . .
O18 W7 O20 86.3(3) . .
O7 W7 O39 171.4(3) . .
O15 W7 O39 72.8(3) . .
O32 W7 O39 83.8(3) . .
O18 W7 O39 83.6(3) . .
O20 W7 O39 73.4(3) . .
O8 W8 O16 103.2(4) . .
O8 W8 O20 101.9(4) . .
O16 W8 O20 88.8(3) . .
O8 W8 O28 101.6(4) . .
O16 W8 O28 90.3(3) . .
O20 W8 O28 156.0(3) . .
O8 W8 O21 102.5(4) . .
O16 W8 O21 154.4(3) . .
O20 W8 O21 86.5(3) . .
O28 W8 O21 84.0(3) . .
O8 W8 O39 173.0(4) . .
O16 W8 O39 73.2(3) . .
O20 W8 O39 72.3(3) . .
O28 W8 O39 84.5(3) . .
O21 W8 O39 81.4(3) . .
O9 W9 O27 102.7(4) . .
O9 W9 O28 101.4(4) . .
O27 W9 O28 90.4(3) . .
O9 W9 O30 100.8(4) . .
O27 W9 O30 89.7(3) . .
O28 W9 O30 157.2(3) . .
O9 W9 O22 102.3(4) . .
O27 W9 O22 155.0(3) . .
O28 W9 O22 84.3(3) . .
O30 W9 O22 86.0(3) . .
O9 W9 O38 171.4(3) . .
O27 W9 O38 73.0(3) . .
O28 W9 O38 86.2(3) . .
O30 W9 O38 72.1(3) . .
O22 W9 O38 82.3(3) . .
O10 W10 O24 103.6(4) . .
O10 W10 O19 103.4(4) . .
O24 W10 O19 92.1(3) . .
O10 W10 O15 100.9(4) . .
O24 W10 O15 91.6(3) . .
O19 W10 O15 153.7(3) . .
O10 W10 O16 98.1(3) . .
O24 W10 O16 158.2(3) . .
O19 W10 O16 85.2(3) . .
O15 W10 O16 81.8(3) . .
O10 W10 O39 166.2(3) . .
O24 W10 O39 87.9(3) . .
O19 W10 O39 83.6(3) . .
O15 W10 O39 70.6(3) . .
O16 W10 O39 70.4(3) . .
O11 W11 O12 104.0(4) . .
O11 W11 O19 102.8(4) . .
O12 W11 O19 91.9(3) . .
O11 W11 O35 101.2(4) . .
O12 W11 O35 93.9(3) . .
O19 W11 O35 153.1(3) . .
O11 W11 O27 98.5(3) . .
O12 W11 O27 157.5(3) . .
O19 W11 O27 82.2(3) . .
O35 W11 O27 82.4(3) . .
O11 W11 O38 165.7(3) . .
O12 W11 O38 88.6(3) . .
O19 W11 O38 83.1(3) . .
O35 W11 O38 70.8(3) . .
O27 W11 O38 69.1(3) . .
O24 Dy1 O12 71.3(3) . .
O24 Dy1 O13 80.1(3) . .
O12 Dy1 O13 122.0(2) . .
O24 Dy1 O17 120.7(3) . .
O12 Dy1 O17 78.2(3) . .
O13 Dy1 O17 74.9(3) . .
O24 Dy1 O1W 141.7(3) . .
O12 Dy1 O1W 146.9(3) . .
O13 Dy1 O1W 76.9(2) . .
O17 Dy1 O1W 82.0(3) . .
O24 Dy1 O40 73.0(3) . .
O12 Dy1 O40 131.5(3) . .
O13 Dy1 O40 82.0(3) . .
O17 Dy1 O40 149.7(3) . .
O1W Dy1 O40 73.8(3) . .
O24 Dy1 O41 134.8(3) . .
O12 Dy1 O41 77.2(3) . .
O13 Dy1 O41 145.0(3) . .
O17 Dy1 O41 82.0(3) . .
O1W Dy1 O41 74.0(3) . .
O40 Dy1 O41 107.8(3) . .
O24 Dy1 O40 90.0(3) . 3_575
O12 Dy1 O40 80.3(3) . 3_575
O13 Dy1 O40 149.9(3) . 3_575
O17 Dy1 O40 133.2(3) . 3_575
O1W Dy1 O40 94.8(3) . 3_575
O40 Dy1 O40 67.9(3) . 3_575
O41 Dy1 O40 52.8(3) . 3_575
O24 Dy1 C2 111.9(3) . .
O12 Dy1 C2 75.3(3) . .
O13 Dy1 C2 162.3(3) . .
O17 Dy1 C2 107.4(3) . .
O1W Dy1 C2 85.9(3) . .
O40 Dy1 C2 89.0(3) . .
O41 Dy1 C2 26.7(3) . .
O40 Dy1 C2 26.3(3) 3_575 .
O39 P1 O25 111.6(4) . .
O39 P1 O38 108.1(4) . .
O25 P1 O38 111.5(4) . .
O39 P1 O37 108.1(4) . .
O25 P1 O37 109.3(4) . .
O38 P1 O37 108.1(4) . .
W11 O12 Dy1 159.4(4) . .
W6 O13 Dy1 137.2(4) . .
W1 O14 W3 124.3(4) . .
W7 O15 W10 127.2(4) . .
W8 O16 W10 127.6(4) . .
W4 O17 Dy1 138.5(4) . .
W2 O18 W7 147.7(4) . .
W10 O19 W11 142.6(4) . .
W8 O20 W7 126.0(4) . .
W1 O21 W8 152.3(4) . .
W1 O22 W9 151.5(5) . .
W3 O23 W4 152.7(4) . .
W10 O24 Dy1 159.8(4) . .
P1 O25 W6 129.8(4) . .
P1 O25 W4 128.0(4) . .
W6 O25 W4 90.3(2) . .
W3 O26 W2 124.0(4) . .
W9 O27 W11 128.2(4) . .
W9 O28 W8 151.4(4) . .
W2 O29 W6 153.3(5) . .
W5 O30 W9 125.2(4) . .
W1 O31 W2 125.8(4) . .
W7 O32 W6 155.1(4) . .
W6 O33 W4 121.9(4) . .
W5 O34 W3 147.5(4) . .
W5 O35 W11 126.7(4) . .
W5 O36 W4 155.5(4) . .
P1 O37 W1 127.4(4) . .
P1 O37 W3 124.0(4) . .
W1 O37 W3 90.9(2) . .
P1 O37 W2 123.5(4) . .
W1 O37 W2 90.6(2) . .
W3 O37 W2 89.5(3) . .
P1 O38 W5 126.3(4) . .
P1 O38 W9 126.7(3) . .
W5 O38 W9 88.3(2) . .
P1 O38 W11 124.6(4) . .
W5 O38 W11 89.4(2) . .
W9 O38 W11 89.6(2) . .
P1 O39 W7 125.4(4) . .
P1 O39 W10 124.4(3) . .
W7 O39 W10 89.3(3) . .
P1 O39 W8 128.8(4) . .
W7 O39 W8 88.0(2) . .
W10 O39 W8 88.8(2) . .
C2 O40 Dy1 134.6(7) 3_575 .
C2 O40 Dy1 92.8(7) 3_575 3_575
Dy1 O40 Dy1 112.1(3) . 3_575
C2 O41 Dy1 93.6(6) . .
C6 N1 C4 104.1(18) . .
C6 N1 C3 99.5(19) . .
C4 N1 C3 117.0(18) . .
C6 N1 C5 109.3(16) . .
C4 N1 C5 113.1(16) . .
C3 N1 C5 112.3(14) . .
C9 N2 C8 115.6(15) . .
C9 N2 C7 112.2(14) . .
C8 N2 C7 112.1(13) . .
C9 N2 C10 105.6(14) . .
C8 N2 C10 102.5(15) . .
C7 N2 C10 107.9(15) . .
C12 N3 C11 108.3(10) . .
C12 N3 C13 109.4(11) . .
C11 N3 C13 108.8(13) . .
C12 N3 C14 110.0(12) . .
C11 N3 C14 110.3(11) . .
C13 N3 C14 110.0(12) . .
C15 N4 C16 116.0(13) . .
C15 N4 C17 104.1(15) . .
C16 N4 C17 107.8(15) . .
C15 N4 C18 111.4(14) . .
C16 N4 C18 112.9(14) . .
C17 N4 C18 103.3(17) . .
C19 N5 C20 113.9(15) . .
C19 N5 C22 120.6(15) . .
C20 N5 C22 108.3(16) . .
C19 N5 C21 93.9(13) . .
C20 N5 C21 93.5(11) . .
C22 N5 C21 124(2) . .
C2 C1 H1A 109.5 . .
C2 C1 H1B 109.5 . .
H1A C1 H1B 109.5 . .
C2 C1 H1C 109.5 . .
H1A C1 H1C 109.5 . .
H1B C1 H1C 109.5 . .
O40 C2 O41 120.1(10) 3_575 .
O40 C2 C1 120.8(11) 3_575 .
O41 C2 C1 119.1(11) . .
O40 C2 Dy1 61.0(5) 3_575 .
O41 C2 Dy1 59.7(5) . .
C1 C2 Dy1 174.1(9) . .
N1 C3 H3A 109.5 . .
N1 C3 H3B 109.5 . .
H3A C3 H3B 109.5 . .
N1 C3 H3C 109.5 . .
H3A C3 H3C 109.5 . .
H3B C3 H3C 109.5 . .
N1 C4 H4A 109.5 . .
N1 C4 H4B 109.5 . .
H4A C4 H4B 109.5 . .
N1 C4 H4C 109.5 . .
H4A C4 H4C 109.5 . .
H4B C4 H4C 109.5 . .
N1 C5 H5A 109.5 . .
N1 C5 H5B 109.5 . .
H5A C5 H5B 109.5 . .
N1 C5 H5C 109.5 . .
H5A C5 H5C 109.5 . .
H5B C5 H5C 109.5 . .
N1 C6 H6A 109.5 . .
N1 C6 H6B 109.5 . .
H6A C6 H6B 109.5 . .
N1 C6 H6C 109.5 . .
H6A C6 H6C 109.5 . .
H6B C6 H6C 109.5 . .
N2 C7 H7A 109.5 . .
N2 C7 H7B 109.5 . .
H7A C7 H7B 109.5 . .
N2 C7 H7C 109.5 . .
H7A C7 H7C 109.5 . .
H7B C7 H7C 109.5 . .
N2 C8 H8A 109.5 . .
N2 C8 H8B 109.5 . .
H8A C8 H8B 109.5 . .
N2 C8 H8C 109.5 . .
H8A C8 H8C 109.5 . .
H8B C8 H8C 109.5 . .
N2 C9 H9A 109.5 . .
N2 C9 H9B 109.5 . .
H9A C9 H9B 109.5 . .
N2 C9 H9C 109.5 . .
H9A C9 H9C 109.5 . .
H9B C9 H9C 109.5 . .
N2 C10 H10A 109.5 . .
N2 C10 H10B 109.5 . .
H10A C10 H10B 109.5 . .
N2 C10 H10C 109.5 . .
H10A C10 H10C 109.5 . .
H10B C10 H10C 109.5 . .
N3 C11 H11A 109.5 . .
N3 C11 H11B 109.5 . .
H11A C11 H11B 109.5 . .
N3 C11 H11C 109.5 . .
H11A C11 H11C 109.5 . .
H11B C11 H11C 109.5 . .
N3 C12 H12A 109.5 . .
N3 C12 H12B 109.5 . .
H12A C12 H12B 109.5 . .
N3 C12 H12C 109.5 . .
H12A C12 H12C 109.5 . .
H12B C12 H12C 109.5 . .
N3 C13 H13A 109.5 . .
N3 C13 H13B 109.5 . .
H13A C13 H13B 109.5 . .
N3 C13 H13C 109.5 . .
H13A C13 H13C 109.5 . .
H13B C13 H13C 109.5 . .
N3 C14 H14A 109.5 . .
N3 C14 H14B 109.5 . .
H14A C14 H14B 109.5 . .
N3 C14 H14C 109.5 . .
H14A C14 H14C 109.5 . .
H14B C14 H14C 109.5 . .
N4 C15 H15A 109.5 . .
N4 C15 H15B 109.5 . .
H15A C15 H15B 109.5 . .
N4 C15 H15C 109.5 . .
H15A C15 H15C 109.5 . .
H15B C15 H15C 109.5 . .
N4 C16 H16A 109.5 . .
N4 C16 H16B 109.5 . .
H16A C16 H16B 109.5 . .
N4 C16 H16C 109.5 . .
H16A C16 H16C 109.5 . .
H16B C16 H16C 109.5 . .
N4 C17 H17A 109.5 . .
N4 C17 H17B 109.5 . .
H17A C17 H17B 109.5 . .
N4 C17 H17C 109.5 . .
H17A C17 H17C 109.5 . .
H17B C17 H17C 109.5 . .
N4 C18 H18A 109.5 . .
N4 C18 H18B 109.5 . .
H18A C18 H18B 109.5 . .
N4 C18 H18C 109.5 . .
H18A C18 H18C 109.5 . .
H18B C18 H18C 109.5 . .
N5 C19 H19A 109.5 . .
N5 C19 H19B 109.5 . .
H19A C19 H19B 109.5 . .
N5 C19 H19C 109.5 . .
H19A C19 H19C 109.5 . .
H19B C19 H19C 109.5 . .
N5 C20 H20A 109.5 . .
N5 C20 H20B 109.5 . .
H20A C20 H20B 109.5 . .
N5 C20 H20C 109.5 . .
H20A C20 H20C 109.5 . .
H20B C20 H20C 109.5 . .
N5 C21 H21A 109.5 . .
N5 C21 H21B 109.5 . .
H21A C21 H21B 109.5 . .
N5 C21 H21C 109.5 . .
H21A C21 H21C 109.5 . .
H21B C21 H21C 109.5 . .
N5 C22 H22A 109.5 . .
N5 C22 H22B 109.5 . .
H22A C22 H22B 109.5 . .
N5 C22 H22C 109.5 . .
H22A C22 H22C 109.5 . .
H22B C22 H22C 109.5 . .

loop_
_geom_bond_atom_site_label_1
_geom_bond_atom_site_label_2
_geom_bond_distance
_geom_bond_site_symmetry_2
W1 O1 1.725(7) .
W1 O21 1.881(8) .
W1 O22 1.895(7) .
W1 O14 1.905(8) .
W1 O31 1.906(7) .
W1 O37 2.393(6) .
W2 O2 1.711(8) .
W2 O29 1.836(7) .
W2 O18 1.914(8) .
W2 O26 1.944(9) .
W2 O31 1.951(7) .
W2 O37 2.434(7) .
W3 O3 1.698(9) .
W3 O23 1.820(7) .
W3 O34 1.917(7) .
W3 O26 1.928(8) .
W3 O14 1.974(7) .
W3 O37 2.419(8) .
W4 O4 1.709(8) .
W4 O17 1.757(8) .
W4 O33 1.924(7) .
W4 O36 1.933(7) .
W4 O23 2.072(7) .
W4 O25 2.378(7) .
W5 O5 1.723(8) .
W5 O36 1.887(7) .
W5 O35 1.909(7) .
W5 O34 1.909(7) .
W5 O30 1.912(7) .
W5 O38 2.412(7) .
W6 O6 1.725(7) .
W6 O13 1.748(7) .
W6 O33 1.915(8) .
W6 O32 1.923(7) .
W6 O29 2.043(7) .
W6 O25 2.355(7) .
W7 O7 1.697(8) .
W7 O15 1.902(7) .
W7 O32 1.904(7) .
W7 O18 1.914(8) .
W7 O20 1.931(7) .
W7 O39 2.423(7) .
W8 O8 1.708(8) .
W8 O16 1.840(8) .
W8 O20 1.898(8) .
W8 O28 1.923(8) .
W8 O21 1.950(8) .
W8 O39 2.490(6) .
W9 O9 1.710(8) .
W9 O27 1.810(7) .
W9 O28 1.910(8) .
W9 O30 1.928(8) .
W9 O22 1.945(8) .
W9 O38 2.480(7) .
W10 O10 1.702(9) .
W10 O24 1.761(7) .
W10 O19 1.910(8) .
W10 O15 1.950(7) .
W10 O16 2.041(7) .
W10 O39 2.486(7) .
W11 O11 1.700(8) .
W11 O12 1.747(7) .
W11 O19 1.926(8) .
W11 O35 1.942(8) .
W11 O27 2.074(7) .
W11 O38 2.481(7) .
Dy1 O24 2.304(7) .
Dy1 O12 2.335(8) .
Dy1 O13 2.343(7) .
Dy1 O17 2.349(8) .
Dy1 O1W 2.404(7) .
Dy1 O40 2.448(8) .
Dy1 O41 2.452(7) .
Dy1 O40 2.481(7) 3_575
Dy1 C2 2.834(10) .
P1 O39 1.516(8) .
P1 O25 1.527(7) .
P1 O38 1.533(7) .
P1 O37 1.563(7) .
O40 C2 1.256(13) 3_575
O40 Dy1 2.481(7) 3_575
O41 C2 1.276(14) .
N1 C6 1.42(3) .
N1 C4 1.46(2) .
N1 C3 1.47(2) .
N1 C5 1.481(19) .
N2 C9 1.43(2) .
N2 C8 1.44(2) .
N2 C7 1.462(18) .
N2 C10 1.54(2) .
N3 C12 1.460(15) .
N3 C11 1.480(16) .
N3 C13 1.49(2) .
N3 C14 1.511(17) .
N4 C15 1.428(18) .
N4 C16 1.445(17) .
N4 C17 1.46(2) .
N4 C18 1.47(3) .
N5 C19 1.479(9) .
N5 C20 1.497(9) .
N5 C22 1.501(10) .
N5 C21 1.507(9) .
C1 C2 1.494(15) .
C1 H1A 0.9600 .
C1 H1B 0.9600 .
C1 H1C 0.9600 .
C2 O40 1.256(13) 3_575
C3 H3A 0.9600 .
C3 H3B 0.9600 .
C3 H3C 0.9600 .
C4 H4A 0.9600 .
C4 H4B 0.9600 .
C4 H4C 0.9600 .
C5 H5A 0.9600 .
C5 H5B 0.9600 .
C5 H5C 0.9600 .
C6 H6A 0.9600 .
C6 H6B 0.9600 .
C6 H6C 0.9600 .
C7 H7A 0.9600 .
C7 H7B 0.9600 .
C7 H7C 0.9600 .
C8 H8A 0.9600 .
C8 H8B 0.9600 .
C8 H8C 0.9600 .
C9 H9A 0.9600 .
C9 H9B 0.9600 .
C9 H9C 0.9600 .
C10 H10A 0.9600 .
C10 H10B 0.9600 .
C10 H10C 0.9600 .
C11 H11A 0.9600 .
C11 H11B 0.9600 .
C11 H11C 0.9600 .
C12 H12A 0.9600 .
C12 H12B 0.9600 .
C12 H12C 0.9600 .
C13 H13A 0.9600 .
C13 H13B 0.9600 .
C13 H13C 0.9600 .
C14 H14A 0.9600 .
C14 H14B 0.9600 .
C14 H14C 0.9600 .
C15 H15A 0.9600 .
C15 H15B 0.9600 .
C15 H15C 0.9600 .
C16 H16A 0.9600 .
C16 H16B 0.9600 .
C16 H16C 0.9600 .
C17 H17A 0.9600 .
C17 H17B 0.9600 .
C17 H17C 0.9600 .
C18 H18A 0.9600 .
C18 H18B 0.9600 .
C18 H18C 0.9600 .
C19 H19A 0.9600 .
C19 H19B 0.9600 .
C19 H19C 0.9600 .
C20 H20A 0.9600 .
C20 H20B 0.9600 .
C20 H20C 0.9600 .
C21 H21A 0.9600 .
C21 H21B 0.9600 .
C21 H21C 0.9600 .
C22 H22A 0.9600 .
C22 H22B 0.9600 .
C22 H22C 0.9600 .

loop_
_geom_torsion_atom_site_label_1
_geom_torsion_atom_site_label_2
_geom_torsion_atom_site_label_3
_geom_torsion_atom_site_label_4
_geom_torsion
_geom_torsion_site_symmetry_1
_geom_torsion_site_symmetry_4
O11 W11 O12 Dy1 -106.0(12) . .
O19 W11 O12 Dy1 -2.3(12) . .
O35 W11 O12 Dy1 151.4(12) . .
O27 W11 O12 Dy1 71.7(17) . .
O38 W11 O12 Dy1 80.7(12) . .
O24 Dy1 O12 W11 -6.0(12) . .
O13 Dy1 O12 W11 -70.9(13) . .
O17 Dy1 O12 W11 -134.5(12) . .
O1W Dy1 O12 W11 171.1(10) . .
O40 Dy1 O12 W11 38.6(13) . .
O41 Dy1 O12 W11 141.1(13) . .
O40 Dy1 O12 W11 87.3(12) 3_575 .
C2 Dy1 O12 W11 113.7(13) . .
O6 W6 O13 Dy1 -169.1(6) . .
O33 W6 O13 Dy1 -67.5(6) . .
O32 W6 O13 Dy1 87.8(6) . .
O29 W6 O13 Dy1 17.5(16) . .
O25 W6 O13 Dy1 4.3(6) . .
O24 Dy1 O13 W6 -71.2(6) . .
O12 Dy1 O13 W6 -10.7(7) . .
O17 Dy1 O13 W6 54.5(6) . .
O1W Dy1 O13 W6 139.6(7) . .
O40 Dy1 O13 W6 -145.3(6) . .
O41 Dy1 O13 W6 105.1(6) . .
O40 Dy1 O13 W6 -143.7(5) 3_575 .
C2 Dy1 O13 W6 154.7(9) . .
O1 W1 O14 W3 170.5(5) . .
O21 W1 O14 W3 -14.5(11) . .
O22 W1 O14 W3 -87.9(5) . .
O31 W1 O14 W3 68.9(5) . .
O37 W1 O14 W3 -3.5(4) . .
O3 W3 O14 W1 -169.3(5) . .
O23 W3 O14 W1 12.9(10) . .
O34 W3 O14 W1 89.0(5) . .
O26 W3 O14 W1 -70.7(5) . .
O37 W3 O14 W1 3.5(4) . .
O7 W7 O15 W10 174.8(5) . .
O32 W7 O15 W10 -81.5(5) . .
O18 W7 O15 W10 2.7(10) . .
O20 W7 O15 W10 75.3(5) . .
O39 W7 O15 W10 1.6(4) . .
O10 W10 O15 W7 -170.3(5) . .
O24 W10 O15 W7 85.6(5) . .
O19 W10 O15 W7 -12.4(10) . .
O16 W10 O15 W7 -73.6(5) . .
O39 W10 O15 W7 -1.6(4) . .
O8 W8 O16 W10 -172.1(5) . .
O20 W8 O16 W10 -70.2(5) . .
O28 W8 O16 W10 85.8(5) . .
O21 W8 O16 W10 9.1(11) . .
O39 W8 O16 W10 1.7(4) . .
O10 W10 O16 W8 170.6(5) . .
O24 W10 O16 W8 -2.8(12) . .
O19 W10 O16 W8 -86.5(5) . .
O15 W10 O16 W8 70.6(5) . .
O39 W10 O16 W8 -1.7(4) . .
O4 W4 O17 Dy1 168.6(6) . .
O33 W4 O17 Dy1 66.5(6) . .
O36 W4 O17 Dy1 -88.3(6) . .
O23 W4 O17 Dy1 -14.5(14) . .
O25 W4 O17 Dy1 -4.6(5) . .
O24 Dy1 O17 W4 13.8(7) . .
O12 Dy1 O17 W4 73.4(6) . .
O13 Dy1 O17 W4 -54.7(6) . .
O1W Dy1 O17 W4 -133.2(6) . .
O40 Dy1 O17 W4 -96.3(7) . .
O41 Dy1 O17 W4 151.9(6) . .
O40 Dy1 O17 W4 137.8(5) 3_575 .
C2 Dy1 O17 W4 143.6(6) . .
O2 W2 O18 W7 -127.4(8) . .
O29 W2 O18 W7 -22.2(8) . .
O26 W2 O18 W7 68.4(11) . .
O31 W2 O18 W7 133.4(8) . .
O37 W2 O18 W7 62.0(8) . .
O7 W7 O18 W2 126.2(8) . .
O15 W7 O18 W2 -61.7(12) . .
O32 W7 O18 W2 23.5(8) . .
O20 W7 O18 W2 -134.3(8) . .
O39 W7 O18 W2 -60.7(8) . .
O10 W10 O19 W11 -125.1(7) . .
O24 W10 O19 W11 -20.7(7) . .
O15 W10 O19 W11 77.3(9) . .
O16 W10 O19 W11 137.7(7) . .
O39 W10 O19 W11 66.9(7) . .
O11 W11 O19 W10 126.2(7) . .
O12 W11 O19 W10 21.3(7) . .
O35 W11 O19 W10 -81.2(9) . .
O27 W11 O19 W10 -136.8(7) . .
O38 W11 O19 W10 -67.0(7) . .
O8 W8 O20 W7 170.1(5) . .
O16 W8 O20 W7 66.9(5) . .
O28 W8 O20 W7 -21.0(11) . .
O21 W8 O20 W7 -87.8(5) . .
O39 W8 O20 W7 -5.8(4) . .
O7 W7 O20 W8 -168.5(5) . .
O15 W7 O20 W8 -67.2(5) . .
O32 W7 O20 W8 18.1(12) . .
O18 W7 O20 W8 90.4(5) . .
O39 W7 O20 W8 5.9(5) . .
O1 W1 O21 W8 129.3(9) . .
O22 W1 O21 W8 28.1(9) . .
O14 W1 O21 W8 -45.8(15) . .
O31 W1 O21 W8 -129.0(9) . .
O37 W1 O21 W8 -56.4(9) . .
O8 W8 O21 W1 -130.5(9) . .
O16 W8 O21 W1 48.3(14) . .
O20 W8 O21 W1 128.0(9) . .
O28 W8 O21 W1 -29.9(9) . .
O39 W8 O21 W1 55.5(9) . .
O1 W1 O22 W9 -129.1(9) . .
O21 W1 O22 W9 -28.4(9) . .
O14 W1 O22 W9 130.1(9) . .
O31 W1 O22 W9 49.2(15) . .
O37 W1 O22 W9 56.7(9) . .
O9 W9 O22 W1 131.0(9) . .
O27 W9 O22 W1 -48.3(14) . .
O28 W9 O22 W1 30.5(9) . .
O30 W9 O22 W1 -128.8(9) . .
O38 W9 O22 W1 -56.4(9) . .
O3 W3 O23 W4 -131.2(9) . .
O34 W3 O23 W4 -29.2(10) . .
O26 W3 O23 W4 128.7(10) . .
O14 W3 O23 W4 46.5(14) . .
O37 W3 O23 W4 55.5(9) . .
O4 W4 O23 W3 129.7(10) . .
O17 W4 O23 W3 -47.3(16) . .
O33 W4 O23 W3 -130.1(10) . .
O36 W4 O23 W3 28.9(9) . .
O25 W4 O23 W3 -57.2(9) . .
O10 W10 O24 Dy1 103.2(13) . .
O19 W10 O24 Dy1 -1.2(13) . .
O15 W10 O24 Dy1 -155.2(13) . .
O16 W10 O24 Dy1 -83.7(15) . .
O39 W10 O24 Dy1 -84.7(13) . .
O12 Dy1 O24 W10 8.9(12) . .
O13 Dy1 O24 W10 137.7(13) . .
O17 Dy1 O24 W10 71.9(13) . .
O1W Dy1 O24 W10 -168.6(11) . .
O40 Dy1 O24 W10 -137.8(13) . .
O41 Dy1 O24 W10 -39.3(15) . .
O40 Dy1 O24 W10 -70.9(13) 3_575 .
C2 Dy1 O24 W10 -56.0(14) . .
O39 P1 O25 W6 -54.6(6) . .
O38 P1 O25 W6 -175.6(5) . .
O37 P1 O25 W6 65.0(6) . .
O39 P1 O25 W4 174.2(4) . .
O38 P1 O25 W4 53.2(6) . .
O37 P1 O25 W4 -66.3(5) . .
O6 W6 O25 P1 -110(2) . .
O13 W6 O25 P1 129.7(6) . .
O33 W6 O25 P1 -132.7(6) . .
O32 W6 O25 P1 34.6(6) . .
O29 W6 O25 P1 -46.3(6) . .
O6 W6 O25 W4 34(2) . .
O13 W6 O25 W4 -86.6(3) . .
O33 W6 O25 W4 11.0(2) . .
O32 W6 O25 W4 178.2(3) . .
O29 W6 O25 W4 97.4(3) . .
O4 W4 O25 P1 112(3) . .
O17 W4 O25 P1 -129.2(5) . .
O33 W4 O25 P1 133.7(5) . .
O36 W4 O25 P1 -33.4(5) . .
O23 W4 O25 P1 47.6(5) . .
O4 W4 O25 W6 -32(3) . .
O17 W4 O25 W6 86.1(3) . .
O33 W4 O25 W6 -11.0(2) . .
O36 W4 O25 W6 -178.0(3) . .
O23 W4 O25 W6 -97.1(3) . .
O3 W3 O26 W2 174.5(5) . .
O23 W3 O26 W2 -79.9(5) . .
O34 W3 O26 W2 8.6(11) . .
O14 W3 O26 W2 75.6(5) . .
O37 W3 O26 W2 3.6(4) . .
O2 W2 O26 W3 -174.5(4) . .
O29 W2 O26 W3 79.6(5) . .
O18 W2 O26 W3 -10.2(10) . .
O31 W2 O26 W3 -75.3(4) . .
O37 W2 O26 W3 -3.6(4) . .
O9 W9 O27 W11 169.3(5) . .
O28 W9 O27 W11 -88.9(5) . .
O30 W9 O27 W11 68.3(5) . .
O22 W9 O27 W11 -11.5(12) . .
O38 W9 O27 W11 -3.0(4) . .
O11 W11 O27 W9 -169.5(6) . .
O12 W11 O27 W9 12.7(13) . .
O19 W11 O27 W9 88.6(5) . .
O35 W11 O27 W9 -69.2(5) . .
O38 W11 O27 W9 3.1(5) . .
O9 W9 O28 W8 -138.2(9) . .
O27 W9 O28 W8 118.7(9) . .
O30 W9 O28 W8 28.5(15) . .
O22 W9 O28 W8 -36.8(9) . .
O38 W9 O28 W8 45.8(9) . .
O8 W8 O28 W9 138.0(9) . .
O16 W8 O28 W9 -118.4(9) . .
O20 W8 O28 W9 -30.8(15) . .
O21 W8 O28 W9 36.5(9) . .
O39 W8 O28 W9 -45.4(9) . .
O2 W2 O29 W6 130.3(10) . .
O18 W2 O29 W6 27.8(10) . .
O26 W2 O29 W6 -127.9(10) . .
O31 W2 O29 W6 -46.6(15) . .
O37 W2 O29 W6 -55.4(10) . .
O6 W6 O29 W2 -130.6(10) . .
O13 W6 O29 W2 42.9(18) . .
O33 W6 O29 W2 129.6(10) . .
O32 W6 O29 W2 -29.5(10) . .
O25 W6 O29 W2 56.1(10) . .
O5 W5 O30 W9 167.2(5) . .
O36 W5 O30 W9 -17.8(11) . .
O35 W5 O30 W9 66.8(5) . .
O34 W5 O30 W9 -91.8(5) . .
O38 W5 O30 W9 -6.2(4) . .
O9 W9 O30 W5 -169.0(5) . .
O27 W9 O30 W5 -66.1(5) . .
O28 W9 O30 W5 24.3(11) . .
O22 W9 O30 W5 89.2(5) . .
O38 W9 O30 W5 6.1(4) . .
O1 W1 O31 W2 -171.4(5) . .
O21 W1 O31 W2 87.1(5) . .
O22 W1 O31 W2 10.2(13) . .
O14 W1 O31 W2 -70.6(5) . .
O37 W1 O31 W2 2.4(5) . .
O2 W2 O31 W1 171.4(6) . .
O29 W2 O31 W1 -11.6(12) . .
O18 W2 O31 W1 -86.7(5) . .
O26 W2 O31 W1 71.4(5) . .
O37 W2 O31 W1 -2.4(5) . .
O7 W7 O32 W6 -139.1(10) . .
O15 W7 O32 W6 118.5(10) . .
O18 W7 O32 W6 -38.0(10) . .
O20 W7 O32 W6 34.3(15) . .
O39 W7 O32 W6 46.0(10) . .
O6 W6 O32 W7 132.1(10) . .
O13 W6 O32 W7 -125.6(10) . .
O33 W6 O32 W7 -15.1(15) . .
O29 W6 O32 W7 37.6(10) . .
O25 W6 O32 W7 -43.4(10) . .
O6 W6 O33 W4 166.9(4) . .
O13 W6 O33 W4 64.7(4) . .
O32 W6 O33 W4 -45.7(9) . .
O29 W6 O33 W4 -97.7(4) . .
O25 W6 O33 W4 -16.1(3) . .
O4 W4 O33 W6 -166.8(4) . .
O17 W4 O33 W6 -63.5(4) . .
O36 W4 O33 W6 45.7(9) . .
O23 W4 O33 W6 97.6(4) . .
O25 W4 O33 W6 16.0(3) . .
O5 W5 O34 W3 -128.6(8) . .
O36 W5 O34 W3 -27.0(8) . .
O35 W5 O34 W3 54.9(13) . .
O30 W5 O34 W3 129.9(9) . .
O38 W5 O34 W3 55.8(8) . .
O3 W3 O34 W5 131.7(8) . .
O23 W3 O34 W5 26.7(8) . .
O26 W3 O34 W5 -62.5(13) . .
O14 W3 O34 W5 -129.5(9) . .
O37 W3 O34 W5 -57.7(8) . .
O5 W5 O35 W11 -177.4(5) . .
O36 W5 O35 W11 80.3(5) . .
O34 W5 O35 W11 -0.9(11) . .
O30 W5 O35 W11 -75.7(5) . .
O38 W5 O35 W11 -1.8(4) . .
O11 W11 O35 W5 169.4(5) . .
O12 W11 O35 W5 -85.4(5) . .
O19 W11 O35 W5 16.7(9) . .
O27 W11 O35 W5 72.2(4) . .
O38 W11 O35 W5 1.8(4) . .
O5 W5 O36 W4 136.8(11) . .
O35 W5 O36 W4 -122.3(11) . .
O34 W5 O36 W4 35.8(11) . .
O30 W5 O36 W4 -38.2(16) . .
O38 W5 O36 W4 -49.5(11) . .
O4 W4 O36 W5 -129.3(11) . .
O17 W4 O36 W5 127.1(11) . .
O33 W4 O36 W5 18.1(16) . .
O23 W4 O36 W5 -34.4(11) . .
O25 W4 O36 W5 46.4(11) . .
O39 P1 O37 W1 -57.1(6) . .
O25 P1 O37 W1 -178.8(4) . .
O38 P1 O37 W1 59.7(6) . .
O39 P1 O37 W3 -179.8(4) . .
O25 P1 O37 W3 58.5(5) . .
O38 P1 O37 W3 -63.0(5) . .
O39 P1 O37 W2 64.4(5) . .
O25 P1 O37 W2 -57.3(5) . .
O38 P1 O37 W2 -178.8(4) . .
O1 W1 O37 P1 -180(100) . .
O21 W1 O37 P1 42.4(5) . .
O22 W1 O37 P1 -43.7(5) . .
O14 W1 O37 P1 -133.4(6) . .
O31 W1 O37 P1 133.1(6) . .
O1 W1 O37 W3 -44(2) . .
O21 W1 O37 W3 178.1(3) . .
O22 W1 O37 W3 92.0(3) . .
O14 W1 O37 W3 2.3(3) . .
O31 W1 O37 W3 -91.1(3) . .
O1 W1 O37 W2 46(2) . .
O21 W1 O37 W2 -92.3(3) . .
O22 W1 O37 W2 -178.4(3) . .
O14 W1 O37 W2 91.9(3) . .
O31 W1 O37 W2 -1.6(3) . .
O3 W3 O37 P1 174.6(16) . .
O23 W3 O37 P1 -40.3(5) . .
O34 W3 O37 P1 48.2(5) . .
O26 W3 O37 P1 -133.7(5) . .
O14 W3 O37 P1 135.8(5) . .
O3 W3 O37 W1 36.5(18) . .
O23 W3 O37 W1 -178.3(3) . .
O34 W3 O37 W1 -89.8(3) . .
O26 W3 O37 W1 88.3(3) . .
O14 W3 O37 W1 -2.3(2) . .
O3 W3 O37 W2 -54.1(18) . .
O23 W3 O37 W2 91.0(3) . .
O34 W3 O37 W2 179.5(3) . .
O26 W3 O37 W2 -2.4(2) . .
O14 W3 O37 W2 -92.9(3) . .
O2 W2 O37 P1 -170.3(17) . .
O29 W2 O37 P1 40.2(5) . .
O18 W2 O37 P1 -48.7(5) . .
O26 W2 O37 P1 134.1(5) . .
O31 W2 O37 P1 -135.9(5) . .
O2 W2 O37 W1 -33(2) . .
O29 W2 O37 W1 177.6(3) . .
O18 W2 O37 W1 88.7(3) . .
O26 W2 O37 W1 -88.5(3) . .
O31 W2 O37 W1 1.5(3) . .
O2 W2 O37 W3 57.9(19) . .
O29 W2 O37 W3 -91.5(3) . .
O18 W2 O37 W3 179.6(3) . .
O26 W2 O37 W3 2.3(2) . .
O31 W2 O37 W3 92.4(3) . .
O39 P1 O38 W5 177.8(4) . .
O25 P1 O38 W5 -59.2(6) . .
O37 P1 O38 W5 61.0(5) . .
O39 P1 O38 W9 57.6(6) . .
O25 P1 O38 W9 -179.4(4) . .
O37 P1 O38 W9 -59.2(6) . .
O39 P1 O38 W11 -62.7(5) . .
O25 P1 O38 W11 60.3(6) . .
O37 P1 O38 W11 -179.5(4) . .
O5 W5 O38 P1 170(2) . .
O36 W5 O38 P1 43.1(5) . .
O35 W5 O38 P1 135.4(5) . .
O34 W5 O38 P1 -44.3(5) . .
O30 W5 O38 P1 -132.2(5) . .
O5 W5 O38 W9 -54(2) . .
O36 W5 O38 W9 179.2(3) . .
O35 W5 O38 W9 -88.5(3) . .
O34 W5 O38 W9 91.8(3) . .
O30 W5 O38 W9 3.9(3) . .
O5 W5 O38 W11 36(2) . .
O36 W5 O38 W11 -91.2(3) . .
O35 W5 O38 W11 1.1(2) . .
O34 W5 O38 W11 -178.6(3) . .
O30 W5 O38 W11 93.5(3) . .
O9 W9 O38 P1 166(2) . .
O27 W9 O38 P1 -132.7(6) . .
O28 W9 O38 P1 -41.1(5) . .
O30 W9 O38 P1 131.9(6) . .
O22 W9 O38 P1 43.7(5) . .
O9 W9 O38 W5 31(2) . .
O27 W9 O38 W5 91.4(3) . .
O28 W9 O38 W5 -177.0(3) . .
O30 W9 O38 W5 -3.9(3) . .
O22 W9 O38 W5 -92.2(3) . .
O9 W9 O38 W11 -59(2) . .
O27 W9 O38 W11 2.0(3) . .
O28 W9 O38 W11 93.6(3) . .
O30 W9 O38 W11 -93.4(3) . .
O22 W9 O38 W11 178.4(3) . .
O11 W11 O38 P1 165.3(13) . .
O12 W11 O38 P1 -42.0(5) . .
O19 W11 O38 P1 50.1(5) . .
O35 W11 O38 P1 -136.6(5) . .
O27 W11 O38 P1 134.4(5) . .
O11 W11 O38 W5 -59.2(14) . .
O12 W11 O38 W5 93.5(3) . .
O19 W11 O38 W5 -174.4(3) . .
O35 W11 O38 W5 -1.1(2) . .
O27 W11 O38 W5 -90.1(3) . .
O11 W11 O38 W9 29.1(15) . .
O12 W11 O38 W9 -178.1(3) . .
O19 W11 O38 W9 -86.0(3) . .
O35 W11 O38 W9 87.2(3) . .
O27 W11 O38 W9 -1.8(3) . .
O25 P1 O39 W7 57.2(5) . .
O38 P1 O39 W7 -179.9(4) . .
O37 P1 O39 W7 -63.1(5) . .
O25 P1 O39 W10 -60.7(5) . .
O38 P1 O39 W10 62.2(5) . .
O37 P1 O39 W10 179.0(4) . .
O25 P1 O39 W8 178.1(4) . .
O38 P1 O39 W8 -59.0(5) . .
O37 P1 O39 W8 57.8(6) . .
O7 W7 O39 P1 174(2) . .
O15 W7 O39 P1 -134.2(5) . .
O32 W7 O39 P1 -40.9(5) . .
O18 W7 O39 P1 46.3(5) . .
O20 W7 O39 P1 134.3(5) . .
O7 W7 O39 W10 -52(2) . .
O15 W7 O39 W10 -1.0(2) . .
O32 W7 O39 W10 92.3(3) . .
O18 W7 O39 W10 179.4(3) . .
O20 W7 O39 W10 -92.5(3) . .
O7 W7 O39 W8 36(2) . .
O15 W7 O39 W8 87.9(3) . .
O32 W7 O39 W8 -178.9(3) . .
O18 W7 O39 W8 -91.7(3) . .
O20 W7 O39 W8 -3.7(3) . .
O10 W10 O39 P1 -171.2(12) . .
O24 W10 O39 P1 42.5(5) . .
O19 W10 O39 P1 -49.9(5) . .
O15 W10 O39 P1 134.9(5) . .
O16 W10 O39 P1 -137.1(5) . .
O10 W10 O39 W7 54.9(14) . .
O24 W10 O39 W7 -91.4(3) . .
O19 W10 O39 W7 176.2(3) . .
O15 W10 O39 W7 1.0(2) . .
O16 W10 O39 W7 89.0(3) . .
O10 W10 O39 W8 -33.1(14) . .
O24 W10 O39 W8 -179.4(3) . .
O19 W10 O39 W8 88.2(3) . .
O15 W10 O39 W8 -87.0(3) . .
O16 W10 O39 W8 1.0(3) . .
O8 W8 O39 P1 -166(3) . .
O16 W8 O39 P1 134.0(6) . .
O20 W8 O39 P1 -131.8(6) . .
O28 W8 O39 P1 42.0(5) . .
O21 W8 O39 P1 -42.8(5) . .
O8 W8 O39 W7 -31(3) . .
O16 W8 O39 W7 -90.4(3) . .
O20 W8 O39 W7 3.7(3) . .
O28 W8 O39 W7 177.6(3) . .
O21 W8 O39 W7 92.8(3) . .
O8 W8 O39 W10 59(3) . .
O16 W8 O39 W10 -1.1(3) . .
O20 W8 O39 W10 93.1(3) . .
O28 W8 O39 W10 -93.1(3) . .
O21 W8 O39 W10 -177.8(3) . .
O24 Dy1 O40 C2 -21.1(10) . 3_575
O12 Dy1 O40 C2 -65.2(11) . 3_575
O13 Dy1 O40 C2 61.0(10) . 3_575
O17 Dy1 O40 C2 101.3(10) . 3_575
O1W Dy1 O40 C2 139.6(10) . 3_575
O41 Dy1 O40 C2 -153.7(10) . 3_575
O40 Dy1 O40 C2 -118.2(11) 3_575 3_575
C2 Dy1 O40 C2 -134.4(9) . 3_575
O24 Dy1 O40 Dy1 97.1(3) . 3_575
O12 Dy1 O40 Dy1 53.0(4) . 3_575
O13 Dy1 O40 Dy1 179.2(3) . 3_575
O17 Dy1 O40 Dy1 -140.5(4) . 3_575
O1W Dy1 O40 Dy1 -102.2(3) . 3_575
O41 Dy1 O40 Dy1 -35.4(3) . 3_575
O40 Dy1 O40 Dy1 0.0 3_575 3_575
C2 Dy1 O40 Dy1 -16.2(3) . 3_575
O24 Dy1 O41 C2 -36.2(8) . .
O12 Dy1 O41 C2 -82.6(7) . .
O13 Dy1 O41 C2 148.9(6) . .
O17 Dy1 O41 C2 -162.2(7) . .
O1W Dy1 O41 C2 113.9(7) . .
O40 Dy1 O41 C2 47.3(7) . .
O40 Dy1 O41 C2 4.9(6) 3_575 .
Dy1 O41 C2 O40 -8.9(11) . 3_575
Dy1 O41 C2 C1 173.3(10) . .
O24 Dy1 C2 O40 -35.6(7) . 3_575
O12 Dy1 C2 O40 -98.0(6) . 3_575
O13 Dy1 C2 O40 94.7(11) . 3_575
O17 Dy1 C2 O40 -170.3(6) . 3_575
O1W Dy1 C2 O40 109.4(6) . 3_575
O40 Dy1 C2 O40 35.6(7) . 3_575
O41 Dy1 C2 O40 171.2(11) . 3_575
O24 Dy1 C2 O41 153.2(6) . .
O12 Dy1 C2 O41 90.8(7) . .
O13 Dy1 C2 O41 -76.5(13) . .
O17 Dy1 C2 O41 18.5(7) . .
O1W Dy1 C2 O41 -61.8(7) . .
O40 Dy1 C2 O41 -135.6(7) . .
O40 Dy1 C2 O41 -171.2(11) 3_575 .
O24 Dy1 C2 C1 74(9) . .
O12 Dy1 C2 C1 11(9) . .
O13 Dy1 C2 C1 -156(8) . .
O17 Dy1 C2 C1 -61(9) . .
O1W Dy1 C2 C1 -141(9) . .
O40 Dy1 C2 C1 145(9) . .
O41 Dy1 C2 C1 -80(9) . .
O40 Dy1 C2 C1 109(9) 3_575 .
